data_4033314
loop_
_publ_author_name
'Yoshimura, Akira'
'Nguyen, Khiem C.'
'Rohde, Gregory T.'
'Postnikov, Pavel S.'
'Yusubov, Mekhman S.'
'Zhdankin, Viktor V.'

_publ_section_title
;
 Hypervalent Iodine Reagent Mediated Oxidative Heterocyclization of
 Aldoximes with Heterocyclic Alkenes.
;
_journal_issue 22
_journal_name_full 'The Journal of organic chemistry'
_journal_page_first 11742
_journal_page_last 11751
_journal_paper_doi 10.1021/acs.joc.7b01462
_journal_volume 82
_journal_year 2017
_chemical_absolute_configuration ad
_chemical_formula_moiety 'C11 H11 N O4 S2'
_chemical_formula_sum 'C11 H11 N O4 S2'
_chemical_formula_weight 285.33
_space_group_crystal_system monoclinic
_space_group_IT_number 4
_space_group_name_Hall 'P 2yb'
_space_group_name_H-M_alt 'P 1 21 1'
_symmetry_space_group_name_Hall 'P 2yb'
_symmetry_space_group_name_H-M 'P 1 21 1'
_atom_sites_solution_hydrogens geom
_audit_creation_method SHELXL-2014/7
_cell_angle_alpha 90
_cell_angle_beta 90.016(6)
_cell_angle_gamma 90
_cell_formula_units_Z 4
_cell_length_a 6.5955(3)
_cell_length_b 10.6686(5)
_cell_length_c 17.0119(12)
_cell_measurement_reflns_used 4643
_cell_measurement_temperature 123(2)
_cell_measurement_theta_max 66.6
_cell_measurement_theta_min 2.6
_cell_volume 1197.04(12)
_computing_cell_refinement
;
CrystalClear-SM Expert 2.0 r15 (Rigaku, 2011)
;
_computing_data_collection
;
CrystalClear-SM Expert 2.0 r15 (Rigaku, 2011)
;
_computing_data_reduction
;
CrystalClear-SM Expert 2.0 r15 (Rigaku, 2011)
;
_computing_molecular_graphics
;
Mercury 3.3 (Build RC5)
POV-Ray for Windows- version 3.7.0.msvc10.win64
;
_computing_structure_refinement 'SHELXL-2014/7 (Sheldrick, 2014)'
_computing_structure_solution 'Sir2011 1.0.1'
_diffrn_ambient_temperature 123(2)
_diffrn_detector RX
_diffrn_detector_area_resol_mean 10.0000
_diffrn_measured_fraction_theta_full 0.986
_diffrn_measured_fraction_theta_max 0.986
_diffrn_measurement_device
;
Crystal Goniometer
;
_diffrn_measurement_device_type
;
Rigaku RAXIS conversion
;
_diffrn_measurement_method 'profile data from \w-scans'
_diffrn_measurement_specimen_support Loop
_diffrn_radiation_monochromator 'Graphite Monochromator'
_diffrn_radiation_type CuK\a
_diffrn_radiation_wavelength 1.54187
_diffrn_reflns_av_R_equivalents 0.0596
_diffrn_reflns_av_unetI/netI 0.1048
_diffrn_reflns_Laue_measured_fraction_full 0.986
_diffrn_reflns_Laue_measured_fraction_max 0.986
_diffrn_reflns_limit_h_max 7
_diffrn_reflns_limit_h_min -6
_diffrn_reflns_limit_k_max 12
_diffrn_reflns_limit_k_min -11
_diffrn_reflns_limit_l_max 20
_diffrn_reflns_limit_l_min -20
_diffrn_reflns_number 8506
_diffrn_reflns_point_group_measured_fraction_full 0.986
_diffrn_reflns_point_group_measured_fraction_max 0.986
_diffrn_reflns_theta_full 66.598
_diffrn_reflns_theta_max 66.598
_diffrn_reflns_theta_min 2.597
_diffrn_source 'Sealed Tube'
_diffrn_source_current 40.0
_diffrn_source_power 2.0
_diffrn_source_voltage 50.0
_exptl_absorpt_coefficient_mu 4.119
_exptl_absorpt_correction_T_max 1.000
_exptl_absorpt_correction_T_min 0.554
_exptl_absorpt_correction_type multi-scan
_exptl_absorpt_process_details
;
FS_Process, CrystalClear-SM Expert 2.0 r12 (Rigaku, 2011)
;
_exptl_crystal_colour Colorless
_exptl_crystal_density_diffrn 1.583
_exptl_crystal_description Block
_exptl_crystal_F_000 592
_exptl_crystal_size_max 0.30
_exptl_crystal_size_mid 0.30
_exptl_crystal_size_min 0.10
_refine_diff_density_max 0.654
_refine_diff_density_min -0.942
_refine_diff_density_rms 0.156
_refine_ls_abs_structure_details
;
 Refined as an inversion twin.
;
_refine_ls_abs_structure_Flack 0.11(8)
_refine_ls_extinction_method none
_refine_ls_goodness_of_fit_ref 1.226
_refine_ls_hydrogen_treatment constr
_refine_ls_matrix_type full
_refine_ls_number_parameters 328
_refine_ls_number_reflns 3413
_refine_ls_number_restraints 51
_refine_ls_restrained_S_all 1.216
_refine_ls_R_factor_all 0.1501
_refine_ls_R_factor_gt 0.0851
_refine_ls_shift/su_max 0.000
_refine_ls_shift/su_mean 0.000
_refine_ls_structure_factor_coef Fsqd
_refine_ls_weighting_details 'w=1/[\s^2^(Fo^2^)+(0.0737P)^2^+6.4329P] where P=(Fo^2^+2Fc^2^)/3'
_refine_ls_weighting_scheme calc
_refine_ls_wR_factor_gt 0.1846
_refine_ls_wR_factor_ref 0.2634
_reflns_Friedel_coverage 0.889
_reflns_Friedel_fraction_full 0.986
_reflns_Friedel_fraction_max 0.986
_reflns_number_gt 1989
_reflns_number_total 3413
_reflns_threshold_expression 'I > 2\s(I)'
_cod_data_source_file jo7b01462_si_001.cif
_cod_data_source_block 20170413-1
_cod_depositor_comments
;
The following automatic conversions were performed:

'_exptl_absorpt_correction_type' value 'Multi-scan' changed to
'multi-scan' according to
/home/data/users/saulius/crontab/automatic-downloads/current/ACS/lib/dictionaries/cif_core.dic
dictionary named 'cif_core.dic' version 2.4.2 from 2011-04-26.

Automatic conversion script
Id: cif_fix_values 4973 2017-02-22 13:04:09Z antanas 
;
_cod_database_code 4033314
_shelx_shelxl_version_number 2014/7
_shelx_space_group_comment
;
The symmetry employed for this shelxl refinement is uniquely defined
by the following loop, which should always be used as a source of
symmetry information in preference to the above space-group names.
They are only intended as comments.

Other unique settings of the beta axes of the monoclinic cell p21 were
tested. Additionally, P212121 space group was also tested.  All other
cells resulted in an R factor of about 0.17.  Only the reported setting
resulted in a reasonable result.
;

loop_
_space_group_symop_operation_xyz
'x, y, z'
'-x, y+1/2, -z'

loop_
_atom_site_label
_atom_site_type_symbol
_atom_site_fract_x
_atom_site_fract_y
_atom_site_fract_z
_atom_site_U_iso_or_equiv
_atom_site_adp_type
_atom_site_occupancy
_atom_site_site_symmetry_order
_atom_site_calc_flag
_atom_site_refinement_flags_posn
_atom_site_refinement_flags_adp
S1 S 0.7123(6) 0.4295(4) -0.1403(2) 0.0467(12) Uani 1 1 d D .
S2 S 1.4615(6) 0.4862(4) 0.1750(3) 0.0512(13) Uani 1 1 d D .
O1 O 0.4187(13) 0.2333(8) -0.0246(5) 0.049(3) Uani 1 1 d D .
O2 O 0.5914(12) 0.3153(7) -0.1795(5) 0.042(3) Uani 1 1 d D .
O3 O 0.9200(12) 0.3892(10) -0.1336(6) 0.059(4) Uani 1 1 d D .
O4 O 0.6662(15) 0.5438(7) -0.1821(5) 0.051(3) Uani 1 1 d D .
N1 N 0.5951(17) 0.2416(10) 0.0231(7) 0.048(4) Uani 1 1 d D .
C1 C 0.3783(17) 0.3255(13) -0.1535(6) 0.046(5) Uani 1 1 d D .
H1A H 0.3049 0.2461 -0.1635 0.056 Uiso 1 1 calc R U
H1B H 0.3084 0.3940 -0.1819 0.056 Uiso 1 1 calc R U
C2 C 0.3865(16) 0.3529(11) -0.0670(6) 0.043(4) Uani 1 1 d D .
H2 H 0.2613 0.3967 -0.0485 0.051 Uiso 1 1 calc R U
C3 C 0.5738(15) 0.4268(12) -0.0484(6) 0.046(5) Uani 1 1 d D .
H3 H 0.5415 0.5130 -0.0291 0.055 Uiso 1 1 calc R U
C4 C 0.6798(17) 0.3490(11) 0.0129(6) 0.040(4) Uani 1 1 d D .
C5 C 0.8691(18) 0.3822(11) 0.0533(8) 0.049(5) Uani 1 1 d D .
C6 C 0.9785(19) 0.2904(11) 0.0933(9) 0.043(4) Uani 1 1 d D .
H6 H 0.9284 0.2069 0.0938 0.052 Uiso 1 1 calc R U
C7 C 1.157(2) 0.3167(12) 0.1323(9) 0.053(5) Uani 1 1 d D .
H7 H 1.2281 0.2519 0.1590 0.064 Uiso 1 1 calc R U
C8 C 1.2344(18) 0.4392(11) 0.1323(8) 0.054(5) Uani 1 1 d D .
C9 C 1.1266(17) 0.5313(12) 0.0911(9) 0.047(5) Uani 1 1 d D .
H9 H 1.1795 0.6141 0.0887 0.057 Uiso 1 1 calc R U
C10 C 0.9432(18) 0.5045(11) 0.0535(8) 0.043(4) Uani 1 1 d D .
H10 H 0.8694 0.5695 0.0282 0.051 Uiso 1 1 calc R U
C11 C 1.560(2) 0.3429(11) 0.2150(10) 0.055(5) Uani 1 1 d D .
H11D H 1.4767 0.3173 0.2600 0.082 Uiso 1 1 calc R U
H11E H 1.6999 0.3559 0.2322 0.082 Uiso 1 1 calc R U
H11F H 1.5557 0.2773 0.1747 0.082 Uiso 1 1 calc R U
S1' S 0.2115(6) 0.5822(4) 0.6405(2) 0.0474(12) Uani 1 1 d D .
S2' S 0.9614(6) 0.5251(4) 0.3250(3) 0.0516(12) Uani 1 1 d D .
O1' O -0.0812(13) 0.7785(8) 0.5241(5) 0.048(3) Uani 1 1 d D .
O2' O 0.0910(12) 0.6968(7) 0.6794(5) 0.043(3) Uani 1 1 d D .
O3' O 0.4194(12) 0.6219(10) 0.6341(6) 0.055(4) Uani 1 1 d D .
O4' O 0.1642(14) 0.4681(8) 0.6824(5) 0.051(3) Uani 1 1 d D .
N1' N 0.0968(17) 0.7706(10) 0.4774(7) 0.049(4) Uani 1 1 d D .
C1' C -0.1220(17) 0.6869(13) 0.6532(6) 0.051(5) Uani 1 1 d D .
H1'A H -0.1951 0.7665 0.6630 0.062 Uiso 1 1 calc R U
H1'B H -0.1924 0.6186 0.6817 0.062 Uiso 1 1 calc R U
C2' C -0.1135(16) 0.6592(11) 0.5667(6) 0.040(4) Uani 1 1 d D .
H2' H -0.2387 0.6152 0.5483 0.048 Uiso 1 1 calc R U
C3' C 0.0737(15) 0.5851(11) 0.5485(6) 0.043(4) Uani 1 1 d D .
H3' H 0.0414 0.4989 0.5290 0.051 Uiso 1 1 calc R U
C4' C 0.1805(17) 0.6629(11) 0.4873(6) 0.042(4) Uani 1 1 d D .
C5' C 0.3708(17) 0.6299(11) 0.4476(8) 0.042(4) Uani 1 1 d D .
C6' C 0.477(2) 0.7209(11) 0.4059(9) 0.043(4) Uani 1 1 d D .
H6' H 0.4249 0.8038 0.4038 0.052 Uiso 1 1 calc R U
C7' C 0.657(2) 0.6947(12) 0.3674(8) 0.048(5) Uani 1 1 d D .
H7' H 0.7279 0.7595 0.3407 0.057 Uiso 1 1 calc R U
C8' C 0.7347(17) 0.5724(11) 0.3679(8) 0.036(4) Uani 1 1 d D .
C9' C 0.6248(19) 0.4798(12) 0.4077(9) 0.046(4) Uani 1 1 d D .
H9' H 0.6750 0.3963 0.4085 0.056 Uiso 1 1 calc R U
C10' C 0.4431(18) 0.5071(11) 0.4464(8) 0.047(5) Uani 1 1 d D .
H10' H 0.3691 0.4422 0.4716 0.057 Uiso 1 1 calc R U
C11' C 1.059(2) 0.6681(11) 0.2843(9) 0.043(4) Uani 1 1 d D .
H11A H 0.9672 0.6981 0.2430 0.064 Uiso 1 1 calc R U
H11B H 1.1934 0.6528 0.2619 0.064 Uiso 1 1 calc R U
H11C H 1.0690 0.7314 0.3258 0.064 Uiso 1 1 calc R U

loop_
_atom_site_aniso_label
_atom_site_aniso_U_11
_atom_site_aniso_U_22
_atom_site_aniso_U_33
_atom_site_aniso_U_23
_atom_site_aniso_U_13
_atom_site_aniso_U_12
S1 0.045(3) 0.049(3) 0.047(2) -0.003(2) -0.0010(18) -0.002(2)
S2 0.036(2) 0.052(3) 0.065(3) -0.003(2) -0.009(2) 0.001(2)
O1 0.038(7) 0.061(9) 0.047(7) 0.003(6) -0.004(5) 0.002(6)
O2 0.035(6) 0.031(7) 0.058(7) -0.005(6) -0.002(5) 0.003(6)
O3 0.030(6) 0.084(11) 0.062(8) 0.004(8) -0.003(6) 0.003(7)
O4 0.072(9) 0.030(8) 0.052(7) -0.004(6) -0.003(6) -0.003(7)
N1 0.049(9) 0.054(11) 0.042(8) -0.005(7) -0.015(7) -0.003(8)
C1 0.030(9) 0.049(13) 0.060(11) -0.006(10) -0.006(8) 0.002(9)
C2 0.034(9) 0.044(12) 0.050(10) -0.004(9) -0.001(7) 0.001(9)
C3 0.038(9) 0.062(13) 0.038(9) 0.000(9) 0.005(7) 0.002(9)
C4 0.033(9) 0.038(11) 0.049(10) -0.007(8) 0.000(7) 0.013(8)
C5 0.031(9) 0.075(15) 0.041(10) -0.004(10) -0.004(7) -0.004(10)
C6 0.043(10) 0.036(11) 0.051(10) -0.013(8) -0.001(8) 0.003(9)
C7 0.038(10) 0.069(16) 0.052(11) -0.012(10) 0.002(8) 0.000(10)
C8 0.048(11) 0.075(16) 0.039(10) -0.018(10) -0.003(8) 0.009(11)
C9 0.024(8) 0.055(13) 0.063(11) -0.010(10) 0.004(8) -0.008(9)
C10 0.040(10) 0.045(13) 0.043(9) -0.015(8) 0.005(7) 0.001(9)
C11 0.043(11) 0.067(15) 0.053(11) 0.007(10) -0.015(8) 0.016(10)
S1' 0.043(3) 0.051(3) 0.049(3) 0.002(2) -0.0011(18) 0.002(2)
S2' 0.041(2) 0.047(3) 0.067(3) 0.003(2) 0.004(2) -0.001(2)
O1' 0.035(7) 0.045(8) 0.062(8) 0.000(6) 0.001(6) 0.002(6)
O2' 0.027(6) 0.044(9) 0.056(7) 0.000(6) 0.000(5) 0.004(6)
O3' 0.037(7) 0.067(10) 0.061(8) 0.000(7) -0.001(6) -0.014(6)
O4' 0.069(8) 0.033(8) 0.051(7) 0.004(6) 0.014(6) 0.003(7)
N1' 0.043(9) 0.049(11) 0.055(9) 0.004(8) 0.018(7) 0.002(8)
C1' 0.052(11) 0.061(15) 0.041(10) -0.008(9) 0.004(8) 0.006(10)
C2' 0.029(9) 0.044(12) 0.049(9) 0.005(9) 0.009(7) 0.009(8)
C3' 0.030(8) 0.058(12) 0.039(9) -0.009(9) 0.019(7) 0.000(9)
C4' 0.035(9) 0.050(12) 0.042(9) 0.002(9) 0.012(7) 0.003(9)
C5' 0.030(9) 0.043(12) 0.053(10) -0.005(9) -0.008(7) 0.003(8)
C6' 0.051(11) 0.034(11) 0.045(10) -0.003(8) 0.003(8) 0.006(9)
C7' 0.059(12) 0.044(13) 0.039(9) -0.016(8) -0.001(8) 0.001(10)
C8' 0.042(9) 0.032(10) 0.035(8) -0.012(8) -0.005(7) -0.013(8)
C9' 0.040(10) 0.044(12) 0.056(11) -0.011(9) 0.011(8) -0.008(9)
C10' 0.037(9) 0.066(15) 0.039(9) -0.007(9) -0.003(7) -0.014(10)
C11' 0.051(11) 0.028(10) 0.048(9) 0.001(8) 0.008(8) -0.018(9)

loop_
_atom_type_symbol
_atom_type_description
_atom_type_scat_dispersion_real
_atom_type_scat_dispersion_imag
_atom_type_scat_source
C C 0.0181 0.0091 'International Tables Vol C Tables 4.2.6.8 and 6.1.1.4'
H H 0.0000 0.0000 'International Tables Vol C Tables 4.2.6.8 and 6.1.1.4'
N N 0.0311 0.0180 'International Tables Vol C Tables 4.2.6.8 and 6.1.1.4'
O O 0.0492 0.0322 'International Tables Vol C Tables 4.2.6.8 and 6.1.1.4'
S S 0.3331 0.5567 'International Tables Vol C Tables 4.2.6.8 and 6.1.1.4'

loop_
_geom_angle_atom_site_label_1
_geom_angle_atom_site_label_2
_geom_angle_atom_site_label_3
_geom_angle
O3 S1 O4 119.4(5)
O3 S1 O2 106.2(5)
O4 S1 O2 109.4(4)
O3 S1 C3 114.1(5)
O4 S1 C3 109.4(5)
O2 S1 C3 95.5(5)
C8 S2 C11 102.9(6)
N1 O1 C2 110.0(8)
C1 O2 S1 107.1(6)
C4 N1 O1 109.5(9)
O2 C1 C2 105.8(8)
O2 C1 H1A 110.6
C2 C1 H1A 110.6
O2 C1 H1B 110.6
C2 C1 H1B 110.6
H1A C1 H1B 108.7
O1 C2 C3 103.5(8)
O1 C2 C1 108.4(9)
C3 C2 C1 109.7(9)
O1 C2 H2 111.6
C3 C2 H2 111.6
C1 C2 H2 111.6
C2 C3 C4 103.8(9)
C2 C3 S1 104.1(7)
C4 C3 S1 111.9(7)
C2 C3 H3 112.2
C4 C3 H3 112.2
S1 C3 H3 112.2
N1 C4 C5 121.4(10)
N1 C4 C3 112.5(10)
C5 C4 C3 125.9(10)
C6 C5 C10 118.4(10)
C6 C5 C4 119.9(10)
C10 C5 C4 121.7(11)
C7 C6 C5 122.2(11)
C7 C6 H6 118.9
C5 C6 H6 118.9
C6 C7 C8 119.9(12)
C6 C7 H7 120.0
C8 C7 H7 120.0
C9 C8 C7 118.0(10)
C9 C8 S2 116.3(9)
C7 C8 S2 125.5(9)
C10 C9 C8 121.6(11)
C10 C9 H9 119.2
C8 C9 H9 119.2
C5 C10 C9 119.7(11)
C5 C10 H10 120.1
C9 C10 H10 120.1
S2 C11 H11D 109.5
S2 C11 H11E 109.5
H11D C11 H11E 109.5
S2 C11 H11F 109.5
H11D C11 H11F 109.5
H11E C11 H11F 109.5
O3' S1' O4' 119.4(5)
O3' S1' O2' 106.2(5)
O4' S1' O2' 109.4(4)
O3' S1' C3' 114.0(5)
O4' S1' C3' 109.4(5)
O2' S1' C3' 95.5(5)
C8' S2' C11' 102.9(6)
N1' O1' C2' 110.0(8)
C1' O2' S1' 107.0(6)
C4' N1' O1' 109.5(9)
O2' C1' C2' 105.9(8)
O2' C1' H1'A 110.6
C2' C1' H1'A 110.6
O2' C1' H1'B 110.6
C2' C1' H1'B 110.6
H1'A C1' H1'B 108.7
O1' C2' C3' 103.5(8)
O1' C2' C1' 108.4(9)
C3' C2' C1' 109.7(9)
O1' C2' H2' 111.6
C3' C2' H2' 111.6
C1' C2' H2' 111.6
C2' C3' C4' 103.7(9)
C2' C3' S1' 104.1(7)
C4' C3' S1' 111.8(7)
C2' C3' H3' 112.2
C4' C3' H3' 112.2
S1' C3' H3' 112.2
N1' C4' C5' 121.4(10)
N1' C4' C3' 112.5(10)
C5' C4' C3' 125.9(10)
C6' C5' C10' 118.3(10)
C6' C5' C4' 119.9(10)
C10' C5' C4' 121.6(10)
C7' C6' C5' 122.2(11)
C7' C6' H6' 118.9
C5' C6' H6' 118.9
C6' C7' C8' 119.9(12)
C6' C7' H7' 120.0
C8' C7' H7' 120.0
C9' C8' C7' 118.0(10)
C9' C8' S2' 116.3(9)
C7' C8' S2' 125.6(9)
C10' C9' C8' 121.6(11)
C10' C9' H9' 119.2
C8' C9' H9' 119.2
C5' C10' C9' 119.8(11)
C5' C10' H10' 120.1
C9' C10' H10' 120.1
S2' C11' H11A 109.5
S2' C11' H11B 109.5
H11A C11' H11B 109.5
S2' C11' H11C 109.5
H11A C11' H11C 109.5
H11B C11' H11C 109.5

loop_
_geom_bond_atom_site_label_1
_geom_bond_atom_site_label_2
_geom_bond_distance
S1 O3 1.440(8)
S1 O4 1.445(7)
S1 O2 1.601(7)
S1 C3 1.810(10)
S2 C8 1.738(11)
S2 C11 1.794(11)
O1 N1 1.421(10)
O1 C2 1.481(12)
O2 C1 1.478(12)
N1 C4 1.286(13)
C1 C2 1.502(14)
C1 H1A 0.9900
C1 H1B 0.9900
C2 C3 1.499(14)
C2 H2 1.0000
C3 C4 1.506(13)
C3 H3 1.0000
C4 C5 1.468(14)
C5 C6 1.393(14)
C5 C10 1.394(15)
C6 C7 1.382(14)
C6 H6 0.9500
C7 C8 1.402(15)
C7 H7 0.9500
C8 C9 1.401(14)
C9 C10 1.398(14)
C9 H9 0.9500
C10 H10 0.9500
C11 H11D 0.9800
C11 H11E 0.9800
C11 H11F 0.9800
S1' O3' 1.440(8)
S1' O4' 1.445(7)
S1' O2' 1.601(7)
S1' C3' 1.810(10)
S2' C8' 1.738(11)
S2' C11' 1.794(11)
O1' N1' 1.421(10)
O1' C2' 1.481(12)
O2' C1' 1.478(12)
N1' C4' 1.286(13)
C1' C2' 1.502(14)
C1' H1'A 0.9900
C1' H1'B 0.9900
C2' C3' 1.499(14)
C2' H2' 1.0000
C3' C4' 1.506(13)
C3' H3' 1.0000
C4' C5' 1.469(14)
C5' C6' 1.393(14)
C5' C10' 1.394(15)
C6' C7' 1.382(14)
C6' H6' 0.9500
C7' C8' 1.402(15)
C7' H7' 0.9500
C8' C9' 1.401(15)
C9' C10' 1.398(14)
C9' H9' 0.9500
C10' H10' 0.9500
C11' H11A 0.9800
C11' H11B 0.9800
C11' H11C 0.9800

loop_
_geom_torsion_atom_site_label_1
_geom_torsion_atom_site_label_2
_geom_torsion_atom_site_label_3
_geom_torsion_atom_site_label_4
_geom_torsion
O3 S1 O2 C1 153.5(7)
O4 S1 O2 C1 -76.3(8)
C3 S1 O2 C1 36.5(7)
C2 O1 N1 C4 -2.7(14)
S1 O2 C1 C2 -44.7(10)
N1 O1 C2 C3 7.1(11)
N1 O1 C2 C1 123.6(10)
O2 C1 C2 O1 -81.2(10)
O2 C1 C2 C3 31.2(13)
O1 C2 C3 C4 -8.3(10)
C1 C2 C3 C4 -123.8(10)
O1 C2 C3 S1 108.9(8)
C1 C2 C3 S1 -6.6(11)
O3 S1 C3 C2 -127.9(8)
O4 S1 C3 C2 95.5(8)
O2 S1 C3 C2 -17.4(8)
O3 S1 C3 C4 -16.5(10)
O4 S1 C3 C4 -153.1(8)
O2 S1 C3 C4 94.0(8)
O1 N1 C4 C5 -178.3(11)
O1 N1 C4 C3 -3.2(15)
C2 C3 C4 N1 7.6(13)
S1 C3 C4 N1 -104.0(11)
C2 C3 C4 C5 -177.6(11)
S1 C3 C4 C5 70.8(14)
N1 C4 C5 C6 11(2)
C3 C4 C5 C6 -163.6(12)
N1 C4 C5 C10 -168.7(14)
C3 C4 C5 C10 17(2)
C10 C5 C6 C7 0(2)
C4 C5 C6 C7 -180.0(14)
C5 C6 C7 C8 0(2)
C6 C7 C8 C9 -1(2)
C6 C7 C8 S2 -177.2(12)
C11 S2 C8 C9 -176.1(12)
C11 S2 C8 C7 0.2(16)
C7 C8 C9 C10 3(2)
S2 C8 C9 C10 179.2(12)
C6 C5 C10 C9 2(2)
C4 C5 C10 C9 -178.4(13)
C8 C9 C10 C5 -3(2)
O3' S1' O2' C1' 153.6(7)
O4' S1' O2' C1' -76.2(8)
C3' S1' O2' C1' 36.6(7)
C2' O1' N1' C4' -1.5(15)
S1' O2' C1' C2' -44.7(10)
N1' O1' C2' C3' 6.3(12)
N1' O1' C2' C1' 122.8(10)
O2' C1' C2' O1' -81.4(11)
O2' C1' C2' C3' 31.0(13)
O1' C2' C3' C4' -8.1(10)
C1' C2' C3' C4' -123.6(10)
O1' C2' C3' S1' 109.1(8)
C1' C2' C3' S1' -6.4(11)
O3' S1' C3' C2' -128.1(8)
O4' S1' C3' C2' 95.3(8)
O2' S1' C3' C2' -17.6(8)
O3' S1' C3' C4' -16.7(10)
O4' S1' C3' C4' -153.4(8)
O2' S1' C3' C4' 93.8(8)
O1' N1' C4' C5' -178.4(11)
O1' N1' C4' C3' -4.2(15)
C2' C3' C4' N1' 8.0(13)
S1' C3' C4' N1' -103.6(11)
C2' C3' C4' C5' -178.1(11)
S1' C3' C4' C5' 70.3(14)
N1' C4' C5' C6' 8(2)
C3' C4' C5' C6' -165.5(12)
N1' C4' C5' C10' -168.1(14)
C3' C4' C5' C10' 18(2)
C10' C5' C6' C7' -4(2)
C4' C5' C6' C7' -179.9(14)
C5' C6' C7' C8' 2(2)
C6' C7' C8' C9' 0(2)
C6' C7' C8' S2' -178.0(12)
C11' S2' C8' C9' -177.8(12)
C11' S2' C8' C7' 0.5(15)
C7' C8' C9' C10' 0(2)
S2' C8' C9' C10' 178.3(12)
C6' C5' C10' C9' 4(2)
C4' C5' C10' C9' 179.9(13)
C8' C9' C10' C5' -2(2)
